data_4326958
loop_
_publ_author_name
'Michael T. Mock'
'Robert G. Potter'
'Molly J. O'Hagan'
'Donald M. Camaioni'
'William G. Dougherty'
'W. Scott Kassel'
'Daniel L. DuBois'

_publ_section_title
;
 Synthesis and Hydride Transfer Reactions of Cobalt and Nickel Hydride
 Complexes to BX3 Compounds
;
_journal_name_full 'Inorganic Chemistry'
_journal_page_first 11914
_journal_page_last 11928
_journal_paper_doi 10.1021/ic200857x
_journal_volume 50
_journal_year 2011
_chemical_formula_sum 'C36 H49 Co P4'
_chemical_formula_weight 664.56
_chemical_name_systematic
; 
 ? 
;
_space_group_IT_number 61
_symmetry_cell_setting orthorhombic
_symmetry_space_group_name_Hall '-P 2ac 2ab'
_symmetry_space_group_name_H-M 'P b c a'
_atom_sites_solution_hydrogens geom
_atom_sites_solution_primary direct
_atom_sites_solution_secondary difmap
_audit_creation_method SHELXL-97
_cell_angle_alpha 90.00
_cell_angle_beta 90.00
_cell_angle_gamma 90.00
_cell_formula_units_Z 8
_cell_length_a 18.1830(17)
_cell_length_b 18.9977(17)
_cell_length_c 19.7711(18)
_cell_measurement_reflns_used 9952
_cell_measurement_temperature 100(2)
_cell_measurement_theta_max 33.18
_cell_measurement_theta_min 2.48
_cell_volume 6829.6(11)
_computing_cell_refinement 'Bruker SAINT'
_computing_data_collection 'Bruker APEX2'
_computing_data_reduction 'Bruker SAINT'
_computing_molecular_graphics 'Bruker SHELXTL'
_computing_publication_material 'Bruker SHELXTL'
_computing_structure_refinement 'SHELXL-97 (Sheldrick, 2008)'
_computing_structure_solution 'SHELXS-97 (Sheldrick, 2008)'
_diffrn_ambient_temperature 100(2)
_diffrn_measured_fraction_theta_full 1.000
_diffrn_measured_fraction_theta_max 0.986
_diffrn_measurement_device_type 'Bruker APEX-II CCD'
_diffrn_measurement_method '\f and \w scans'
_diffrn_radiation_monochromator graphite
_diffrn_radiation_source 'fine-focus sealed tube'
_diffrn_radiation_type MoK\a
_diffrn_radiation_wavelength 0.71073
_diffrn_reflns_av_R_equivalents 0.0563
_diffrn_reflns_av_sigmaI/netI 0.0544
_diffrn_reflns_limit_h_max 18
_diffrn_reflns_limit_h_min -27
_diffrn_reflns_limit_k_max 14
_diffrn_reflns_limit_k_min -29
_diffrn_reflns_limit_l_max 23
_diffrn_reflns_limit_l_min -30
_diffrn_reflns_number 67712
_diffrn_reflns_theta_full 25.00
_diffrn_reflns_theta_max 33.19
_diffrn_reflns_theta_min 1.86
_exptl_absorpt_coefficient_mu 0.714
_exptl_absorpt_correction_T_max 0.9320
_exptl_absorpt_correction_T_min 0.8588
_exptl_absorpt_correction_type multi-scan
_exptl_absorpt_process_details SADABS
_exptl_crystal_colour red
_exptl_crystal_density_diffrn 1.293
_exptl_crystal_description block
_exptl_crystal_F_000 2816
_exptl_crystal_size_max 0.22
_exptl_crystal_size_mid 0.14
_exptl_crystal_size_min 0.10
_refine_diff_density_max 0.543
_refine_diff_density_min -0.312
_refine_diff_density_rms 0.084
_refine_ls_extinction_method none
_refine_ls_goodness_of_fit_ref 1.010
_refine_ls_hydrogen_treatment mixed
_refine_ls_matrix_type full
_refine_ls_number_parameters 378
_refine_ls_number_reflns 12882
_refine_ls_number_restraints 0
_refine_ls_restrained_S_all 1.010
_refine_ls_R_factor_all 0.0712
_refine_ls_R_factor_gt 0.0399
_refine_ls_shift/su_max 0.001
_refine_ls_shift/su_mean 0.000
_refine_ls_structure_factor_coef Fsqd
_refine_ls_weighting_details 'calc w=1/[\s^2^(Fo^2^)+(0.0416P)^2^+1.8607P] where P=(Fo^2^+2Fc^2^)/3'
_refine_ls_weighting_scheme calc
_refine_ls_wR_factor_gt 0.0839
_refine_ls_wR_factor_ref 0.0954
_reflns_number_gt 9073
_reflns_number_total 12882
_reflns_threshold_expression >2sigma(I)
_cod_data_source_file ic200857x_si_001_05.cif
_cod_data_source_block pnl027_HCodedpe2
_cod_database_code 4326958

loop_
_symmetry_equiv_pos_as_xyz
'x, y, z'
'-x+1/2, -y, z+1/2'
'-x, y+1/2, -z+1/2'
'x+1/2, -y+1/2, -z'
'-x, -y, -z'
'x-1/2, y, -z-1/2'
'x, -y-1/2, z-1/2'
'-x-1/2, y-1/2, z'

loop_
_atom_site_label
_atom_site_type_symbol
_atom_site_fract_x
_atom_site_fract_y
_atom_site_fract_z
_atom_site_U_iso_or_equiv
_atom_site_adp_type
_atom_site_occupancy
_atom_site_symmetry_multiplicity
_atom_site_calc_flag
_atom_site_refinement_flags
Co1 Co 0.779253(10) 0.085578(9) 0.529098(10) 0.01117(5) Uani 1 1 d .
H1C H 0.8488(12) 0.0518(12) 0.5252(11) 0.042(6) Uiso 1 1 d .
P1 P 0.70358(2) 0.171341(18) 0.52323(2) 0.01194(7) Uani 1 1 d .
P2 P 0.85109(2) 0.151800(18) 0.58384(2) 0.01303(8) Uani 1 1 d .
P3 P 0.73417(2) -0.003389(18) 0.58188(2) 0.01238(7) Uani 1 1 d .
P4 P 0.77401(2) 0.029720(19) 0.43524(2) 0.01402(8) Uani 1 1 d .
C1 C 0.76606(8) 0.23695(8) 0.41051(8) 0.0181(3) Uani 1 1 d .
H1A H 0.8107 0.2188 0.4284 0.022 Uiso 1 1 calc R
C2 C 0.76793(9) 0.27671(8) 0.35166(9) 0.0200(3) Uani 1 1 d .
H2A H 0.8136 0.2858 0.3300 0.024 Uiso 1 1 calc R
C3 C 0.70340(10) 0.30318(8) 0.32450(9) 0.0212(3) Uani 1 1 d .
H3A H 0.7045 0.3305 0.2843 0.025 Uiso 1 1 calc R
C4 C 0.63756(10) 0.28932(9) 0.35652(9) 0.0260(4) Uani 1 1 d .
H4A H 0.5931 0.3069 0.3378 0.031 Uiso 1 1 calc R
C5 C 0.63544(9) 0.25015(9) 0.41568(9) 0.0220(3) Uani 1 1 d .
H5A H 0.5896 0.2416 0.4372 0.026 Uiso 1 1 calc R
C6 C 0.69990(8) 0.22314(7) 0.44395(8) 0.0140(3) Uani 1 1 d .
C7 C 0.56586(8) 0.21802(8) 0.57647(8) 0.0185(3) Uani 1 1 d .
H7A H 0.5902 0.2604 0.5886 0.022 Uiso 1 1 calc R
C8 C 0.49173(9) 0.20964(8) 0.59205(9) 0.0209(3) Uani 1 1 d .
H8A H 0.4662 0.2461 0.6151 0.025 Uiso 1 1 calc R
C9 C 0.45510(9) 0.14864(8) 0.57423(9) 0.0210(3) Uani 1 1 d .
H9A H 0.4044 0.1431 0.5846 0.025 Uiso 1 1 calc R
C10 C 0.49308(9) 0.09552(8) 0.54101(9) 0.0205(3) Uani 1 1 d .
H10A H 0.4683 0.0535 0.5284 0.025 Uiso 1 1 calc R
C11 C 0.56720(8) 0.10377(8) 0.52616(8) 0.0168(3) Uani 1 1 d .
H11A H 0.5928 0.0668 0.5039 0.020 Uiso 1 1 calc R
C12 C 0.60483(8) 0.16507(7) 0.54331(8) 0.0137(3) Uani 1 1 d .
C13 C 0.73241(8) 0.24108(7) 0.58370(8) 0.0157(3) Uani 1 1 d .
H13A H 0.7131 0.2873 0.5689 0.019 Uiso 1 1 calc R
H13B H 0.7126 0.2308 0.6293 0.019 Uiso 1 1 calc R
C14 C 0.81641(8) 0.24311(7) 0.58601(9) 0.0167(3) Uani 1 1 d .
H14A H 0.8331 0.2668 0.6279 0.020 Uiso 1 1 calc R
H14B H 0.8356 0.2698 0.5468 0.020 Uiso 1 1 calc R
C15 C 0.94554(8) 0.16806(8) 0.55485(9) 0.0200(3) Uani 1 1 d .
H15A H 0.9436 0.1878 0.5085 0.024 Uiso 1 1 calc R
H15B H 0.9681 0.2041 0.5845 0.024 Uiso 1 1 calc R
C16 C 0.99512(9) 0.10314(9) 0.55418(12) 0.0304(4) Uani 1 1 d .
H16A H 1.0439 0.1161 0.5371 0.046 Uiso 1 1 calc R
H16B H 0.9736 0.0671 0.5248 0.046 Uiso 1 1 calc R
H16C H 0.9997 0.0846 0.6002 0.046 Uiso 1 1 calc R
C17 C 0.86538(9) 0.13132(8) 0.67450(9) 0.0201(3) Uani 1 1 d .
H17A H 0.8168 0.1335 0.6970 0.024 Uiso 1 1 calc R
H17B H 0.8824 0.0819 0.6775 0.024 Uiso 1 1 calc R
C18 C 0.91858(10) 0.17642(10) 0.71566(9) 0.0274(4) Uani 1 1 d .
H18A H 0.9198 0.1595 0.7625 0.041 Uiso 1 1 calc R
H18B H 0.9022 0.2255 0.7149 0.041 Uiso 1 1 calc R
H18C H 0.9679 0.1731 0.6960 0.041 Uiso 1 1 calc R
C19 C 0.86953(9) -0.06073(8) 0.62277(10) 0.0231(3) Uani 1 1 d .
H19A H 0.8894 -0.0311 0.5886 0.028 Uiso 1 1 calc R
C20 C 0.91632(10) -0.10439(9) 0.65958(10) 0.0293(4) Uani 1 1 d .
H20A H 0.9676 -0.1046 0.6502 0.035 Uiso 1 1 calc R
C21 C 0.88814(11) -0.14752(9) 0.70987(10) 0.0299(4) Uani 1 1 d .
H21A H 0.9200 -0.1771 0.7353 0.036 Uiso 1 1 calc R
C22 C 0.81365(11) -0.14725(8) 0.72275(9) 0.0258(4) Uani 1 1 d .
H22A H 0.7941 -0.1769 0.7570 0.031 Uiso 1 1 calc R
C23 C 0.76686(10) -0.10372(8) 0.68570(9) 0.0205(3) Uani 1 1 d .
H23A H 0.7156 -0.1040 0.6951 0.025 Uiso 1 1 calc R
C24 C 0.79417(8) -0.05981(7) 0.63515(8) 0.0161(3) Uani 1 1 d .
C25 C 0.59405(9) -0.05093(8) 0.63116(9) 0.0213(3) Uani 1 1 d .
H25A H 0.5990 -0.0907 0.6024 0.026 Uiso 1 1 calc R
C26 C 0.53067(9) -0.04296(9) 0.66980(10) 0.0268(4) Uani 1 1 d .
H26A H 0.4924 -0.0768 0.6668 0.032 Uiso 1 1 calc R
C27 C 0.52327(9) 0.01421(10) 0.71265(10) 0.0279(4) Uani 1 1 d .
H27A H 0.4802 0.0194 0.7394 0.034 Uiso 1 1 calc R
C28 C 0.57883(10) 0.06374(10) 0.71646(9) 0.0258(4) Uani 1 1 d .
H28A H 0.5740 0.1029 0.7461 0.031 Uiso 1 1 calc R
C29 C 0.64158(9) 0.05639(8) 0.67715(8) 0.0198(3) Uani 1 1 d .
H29A H 0.6790 0.0912 0.6796 0.024 Uiso 1 1 calc R
C30 C 0.65069(8) -0.00115(7) 0.63404(8) 0.0159(3) Uani 1 1 d .
C31 C 0.70939(9) -0.06976(7) 0.51647(8) 0.0165(3) Uani 1 1 d .
H31A H 0.7106 -0.1176 0.5362 0.020 Uiso 1 1 calc R
H31B H 0.6592 -0.0607 0.4993 0.020 Uiso 1 1 calc R
C32 C 0.76503(9) -0.06409(7) 0.45899(8) 0.0188(3) Uani 1 1 d .
H32A H 0.7481 -0.0919 0.4196 0.023 Uiso 1 1 calc R
H32B H 0.8132 -0.0828 0.4738 0.023 Uiso 1 1 calc R
C33 C 0.85241(9) 0.02464(8) 0.37657(9) 0.0208(3) Uani 1 1 d .
H33A H 0.8964 0.0089 0.4019 0.025 Uiso 1 1 calc R
H33B H 0.8417 -0.0113 0.3417 0.025 Uiso 1 1 calc R
C34 C 0.86988(10) 0.09431(9) 0.34158(10) 0.0268(4) Uani 1 1 d .
H34A H 0.9081 0.0868 0.3074 0.040 Uiso 1 1 calc R
H34B H 0.8874 0.1284 0.3751 0.040 Uiso 1 1 calc R
H34C H 0.8254 0.1125 0.3198 0.040 Uiso 1 1 calc R
C35 C 0.69617(9) 0.04165(8) 0.37586(8) 0.0188(3) Uani 1 1 d .
H35A H 0.6501 0.0395 0.4024 0.023 Uiso 1 1 calc R
H35B H 0.6997 0.0897 0.3567 0.023 Uiso 1 1 calc R
C36 C 0.68895(10) -0.00994(9) 0.31693(9) 0.0245(4) Uani 1 1 d .
H36A H 0.6486 0.0050 0.2874 0.037 Uiso 1 1 calc R
H36B H 0.6787 -0.0572 0.3345 0.037 Uiso 1 1 calc R
H36C H 0.7350 -0.0107 0.2911 0.037 Uiso 1 1 calc R

loop_
_atom_site_aniso_label
_atom_site_aniso_U_11
_atom_site_aniso_U_22
_atom_site_aniso_U_33
_atom_site_aniso_U_23
_atom_site_aniso_U_13
_atom_site_aniso_U_12
Co1 0.01110(8) 0.00897(8) 0.01344(10) -0.00087(7) -0.00050(7) 0.00065(7)
P1 0.01174(16) 0.00976(14) 0.0143(2) -0.00042(12) -0.00062(14) 0.00038(12)
P2 0.01176(16) 0.01185(14) 0.0155(2) -0.00010(13) -0.00168(14) 0.00012(13)
P3 0.01316(16) 0.01023(14) 0.01373(19) -0.00015(13) -0.00124(14) -0.00002(13)
P4 0.01476(17) 0.01423(15) 0.01305(19) -0.00178(13) 0.00062(15) 0.00124(14)
C1 0.0160(7) 0.0194(6) 0.0189(8) 0.0001(6) -0.0001(6) 0.0002(6)
C2 0.0230(8) 0.0199(6) 0.0173(8) -0.0001(6) 0.0030(6) -0.0028(6)
C3 0.0306(9) 0.0178(6) 0.0151(8) 0.0019(6) 0.0002(7) 0.0008(6)
C4 0.0236(8) 0.0308(8) 0.0237(10) 0.0084(7) -0.0022(7) 0.0090(7)
C5 0.0165(7) 0.0265(7) 0.0229(9) 0.0063(6) 0.0020(6) 0.0049(6)
C6 0.0155(6) 0.0119(5) 0.0147(8) -0.0006(5) 0.0003(5) 0.0012(5)
C7 0.0171(7) 0.0169(6) 0.0214(9) -0.0023(6) 0.0028(6) 0.0009(6)
C8 0.0179(7) 0.0216(7) 0.0231(9) -0.0025(6) 0.0052(6) 0.0055(6)
C9 0.0127(6) 0.0259(7) 0.0244(10) -0.0006(6) 0.0029(6) 0.0016(6)
C10 0.0148(7) 0.0218(7) 0.0250(9) -0.0033(6) -0.0007(6) -0.0030(6)
C11 0.0148(6) 0.0159(6) 0.0198(8) -0.0021(6) -0.0003(6) 0.0008(5)
C12 0.0125(6) 0.0148(6) 0.0139(7) 0.0024(5) 0.0001(5) 0.0008(5)
C13 0.0160(7) 0.0119(6) 0.0191(8) -0.0018(5) -0.0020(6) 0.0016(5)
C14 0.0167(7) 0.0114(6) 0.0219(8) -0.0021(5) -0.0030(6) -0.0009(5)
C15 0.0149(7) 0.0202(7) 0.0248(9) -0.0025(6) 0.0014(6) -0.0024(6)
C16 0.0159(7) 0.0270(8) 0.0484(13) -0.0066(8) 0.0042(8) 0.0014(7)
C17 0.0209(7) 0.0217(7) 0.0177(9) 0.0005(6) -0.0026(6) 0.0009(6)
C18 0.0230(8) 0.0377(9) 0.0215(10) -0.0066(7) -0.0056(7) -0.0010(7)
C19 0.0203(7) 0.0191(7) 0.0298(10) 0.0027(6) -0.0047(7) 0.0016(6)
C20 0.0238(8) 0.0256(8) 0.0384(12) -0.0003(8) -0.0110(8) 0.0061(7)
C21 0.0412(10) 0.0216(7) 0.0268(10) -0.0030(7) -0.0154(8) 0.0121(7)
C22 0.0428(10) 0.0182(7) 0.0164(9) 0.0024(6) -0.0045(8) 0.0062(7)
C23 0.0283(8) 0.0166(6) 0.0168(8) 0.0001(6) -0.0013(7) 0.0023(6)
C24 0.0203(7) 0.0117(5) 0.0163(8) -0.0014(5) -0.0034(6) 0.0014(5)
C25 0.0218(8) 0.0200(7) 0.0220(9) 0.0027(6) 0.0008(7) -0.0030(6)
C26 0.0176(7) 0.0317(8) 0.0309(11) 0.0091(7) 0.0016(7) -0.0041(7)
C27 0.0175(7) 0.0431(10) 0.0231(10) 0.0051(8) 0.0054(7) 0.0028(7)
C28 0.0232(8) 0.0340(9) 0.0201(9) -0.0035(7) 0.0031(7) 0.0047(7)
C29 0.0183(7) 0.0231(7) 0.0180(8) -0.0020(6) -0.0006(6) 0.0008(6)
C30 0.0156(6) 0.0162(6) 0.0160(8) 0.0036(5) -0.0005(6) 0.0002(5)
C31 0.0204(7) 0.0113(5) 0.0179(8) -0.0010(5) -0.0029(6) -0.0008(5)
C32 0.0247(8) 0.0127(6) 0.0190(8) -0.0036(5) -0.0019(6) 0.0026(6)
C33 0.0175(7) 0.0258(7) 0.0191(9) -0.0046(6) 0.0022(6) 0.0025(6)
C34 0.0217(8) 0.0339(9) 0.0248(10) 0.0020(7) 0.0074(7) -0.0005(7)
C35 0.0178(7) 0.0239(7) 0.0146(8) -0.0002(6) -0.0013(6) 0.0008(6)
C36 0.0321(9) 0.0239(7) 0.0176(9) -0.0025(6) -0.0061(7) -0.0042(7)

loop_
_atom_type_symbol
_atom_type_description
_atom_type_scat_dispersion_real
_atom_type_scat_dispersion_imag
_atom_type_scat_source
C C 0.0033 0.0016 'International Tables Vol C Tables 4.2.6.8 and 6.1.1.4'
H H 0.0000 0.0000 'International Tables Vol C Tables 4.2.6.8 and 6.1.1.4'
P P 0.1023 0.0942 'International Tables Vol C Tables 4.2.6.8 and 6.1.1.4'
Co Co 0.3494 0.9721 'International Tables Vol C Tables 4.2.6.8 and 6.1.1.4'

loop_
_geom_angle_atom_site_label_1
_geom_angle_atom_site_label_2
_geom_angle_atom_site_label_3
_geom_angle
P2 Co1 P1 88.387(17)
P2 Co1 P4 140.121(18)
P1 Co1 P4 107.613(17)
P2 Co1 P3 117.100(18)
P1 Co1 P3 112.374(17)
P4 Co1 P3 90.808(17)
P2 Co1 H1C 75.3(9)
P1 Co1 H1C 156.3(9)
P4 Co1 H1C 76.6(9)
P3 Co1 H1C 90.6(9)
C12 P1 C6 100.45(7)
C12 P1 C13 100.50(7)
C6 P1 C13 100.12(7)
C12 P1 Co1 124.52(5)
C6 P1 Co1 118.33(5)
C13 P1 Co1 109.08(5)
C15 P2 C14 99.71(7)
C15 P2 C17 101.90(8)
C14 P2 C17 102.87(7)
C15 P2 Co1 121.23(6)
C14 P2 Co1 111.12(5)
C17 P2 Co1 117.23(5)
C30 P3 C24 100.41(7)
C30 P3 C31 101.88(7)
C24 P3 C31 98.35(7)
C30 P3 Co1 124.75(5)
C24 P3 Co1 120.35(5)
C31 P3 Co1 106.72(5)
C33 P4 C32 100.25(7)
C33 P4 C35 101.46(8)
C32 P4 C35 102.19(7)
C33 P4 Co1 122.55(6)
C32 P4 Co1 105.17(5)
C35 P4 Co1 121.52(5)
C2 C1 C6 121.33(15)
C3 C2 C1 120.13(15)
C4 C3 C2 119.22(15)
C3 C4 C5 120.90(16)
C4 C5 C6 120.76(15)
C5 C6 C1 117.67(14)
C5 C6 P1 124.36(12)
C1 C6 P1 117.97(11)
C8 C7 C12 120.92(14)
C9 C8 C7 120.41(14)
C8 C9 C10 119.36(15)
C11 C10 C9 120.07(14)
C10 C11 C12 121.33(14)
C11 C12 C7 117.91(14)
C11 C12 P1 118.71(11)
C7 C12 P1 123.36(11)
C14 C13 P1 108.60(10)
C13 C14 P2 108.47(9)
C16 C15 P2 114.75(11)
C18 C17 P2 119.12(12)
C20 C19 C24 121.11(17)
C21 C20 C19 120.05(18)
C22 C21 C20 119.57(16)
C21 C22 C23 120.32(17)
C24 C23 C22 120.96(17)
C23 C24 C19 118.00(15)
C23 C24 P3 122.89(12)
C19 C24 P3 119.07(12)
C26 C25 C30 120.92(16)
C27 C26 C25 120.14(16)
C28 C27 C26 119.76(16)
C27 C28 C29 120.12(17)
C28 C29 C30 121.23(15)
C29 C30 C25 117.82(15)
C29 C30 P3 117.34(11)
C25 C30 P3 124.76(12)
C32 C31 P3 108.02(10)
C31 C32 P4 108.40(10)
C34 C33 P4 113.66(11)
C36 C35 P4 118.05(11)

loop_
_geom_bond_atom_site_label_1
_geom_bond_atom_site_label_2
_geom_bond_distance
Co1 P2 2.1120(4)
Co1 P1 2.1357(4)
Co1 P4 2.1397(5)
Co1 P3 2.1489(4)
Co1 H1C 1.42(2)
P1 C12 1.8427(15)
P1 C6 1.8521(16)
P1 C13 1.8599(15)
P2 C15 1.8365(16)
P2 C14 1.8463(14)
P2 C17 1.8524(17)
P3 C30 1.8356(16)
P3 C24 1.8569(15)
P3 C31 1.8615(15)
P4 C33 1.8404(16)
P4 C32 1.8503(15)
P4 C35 1.8529(16)
C1 C2 1.388(2)
C1 C6 1.398(2)
C2 C3 1.385(2)
C3 C4 1.379(2)
C4 C5 1.387(2)
C5 C6 1.396(2)
C7 C8 1.392(2)
C7 C12 1.394(2)
C8 C9 1.382(2)
C9 C10 1.388(2)
C10 C11 1.388(2)
C11 C12 1.393(2)
C13 C14 1.528(2)
C15 C16 1.528(2)
C17 C18 1.527(2)
C19 C20 1.393(2)
C19 C24 1.392(2)
C20 C21 1.387(3)
C21 C22 1.378(3)
C22 C23 1.394(2)
C23 C24 1.393(2)
C25 C26 1.391(2)
C25 C30 1.399(2)
C26 C27 1.384(3)
C27 C28 1.383(3)
C28 C29 1.388(2)
C29 C30 1.396(2)
C31 C32 1.525(2)
C33 C34 1.527(2)
C35 C36 1.528(2)
